data_7157862
loop_
_publ_author_name
'Muthusamy, Sengodagounder'
'Malarvizhi, Muthukumar'
'Suresh, Eringathodi'

_publ_section_title
;
 Catalyst-free synthesis of
 3,1-benzoxathiin-4-ones/1,3-benzodioxin-4-ones.
;
_journal_issue 7
_journal_name_full 'Organic &amp; biomolecular chemistry'
_journal_page_first 1508
_journal_page_last 1513
_journal_paper_doi 10.1039/d0ob02543g
_journal_volume 19
_journal_year 2021
_chemical_formula_sum 'C28 H18 F2 O2 S'
_chemical_formula_weight 456.48
_space_group_IT_number 14
_space_group_name_Hall '-P 2yn'
_space_group_name_H-M_alt 'P 1 21/n 1'
_symmetry_cell_setting monoclinic
_symmetry_space_group_name_H-M 'P 1 21/n 1'
_atom_sites_solution_hydrogens geom
_atom_sites_solution_primary direct
_atom_sites_solution_secondary difmap
_audit_creation_method SHELXL-97
_audit_update_record
;
2020-11-13 deposited with the CCDC.	2021-01-27 downloaded from the CCDC.
;
_cell_angle_alpha 90.00
_cell_angle_beta 93.949(2)
_cell_angle_gamma 90.00
_cell_formula_units_Z 4
_cell_length_a 10.2296(14)
_cell_length_b 15.605(2)
_cell_length_c 14.042(2)
_cell_measurement_reflns_used 7522
_cell_measurement_temperature 296(2)
_cell_measurement_theta_max 27.97
_cell_measurement_theta_min 2.38
_cell_volume 2236.2(5)
_computing_cell_refinement 'BRUKER SMART'
_computing_data_collection 'BRUKER SMART'
_computing_data_reduction 'BRUKER SAINT'
_computing_molecular_graphics ORTEP
_computing_structure_refinement 'SHELXL-97 (Sheldrick, 1997)'
_computing_structure_solution 'SHELXS-97 (Sheldrick, 1990)'
_diffrn_ambient_temperature 296(2)
_diffrn_measured_fraction_theta_full 0.999
_diffrn_measured_fraction_theta_max 0.999
_diffrn_measurement_device_type 'BRUKER SMART APEX CCD DIFFRACTOMETER'
_diffrn_measurement_method OMEGA-PHI
_diffrn_radiation_monochromator graphite
_diffrn_radiation_source 'fine-focus sealed tube'
_diffrn_radiation_type MoK\a
_diffrn_radiation_wavelength 0.71073
_diffrn_reflns_av_R_equivalents 0.0268
_diffrn_reflns_av_sigmaI/netI 0.0228
_diffrn_reflns_limit_h_max 12
_diffrn_reflns_limit_h_min -12
_diffrn_reflns_limit_k_max 19
_diffrn_reflns_limit_k_min -19
_diffrn_reflns_limit_l_max 17
_diffrn_reflns_limit_l_min -17
_diffrn_reflns_number 16857
_diffrn_reflns_theta_full 26.00
_diffrn_reflns_theta_max 26.00
_diffrn_reflns_theta_min 1.95
_exptl_absorpt_coefficient_mu 0.185
_exptl_absorpt_correction_T_max 0.9605
_exptl_absorpt_correction_T_min 0.9068
_exptl_absorpt_correction_type multi-scan
_exptl_absorpt_process_details 'BRUKER SADABS'
_exptl_crystal_colour COLOURLESS
_exptl_crystal_density_diffrn 1.356
_exptl_crystal_density_method 'not measured'
_exptl_crystal_description BLOCKS
_exptl_crystal_F_000 944
_exptl_crystal_size_max 0.54
_exptl_crystal_size_mid 0.47
_exptl_crystal_size_min 0.22
_refine_diff_density_max 0.316
_refine_diff_density_min -0.212
_refine_diff_density_rms 0.061
_refine_ls_extinction_method none
_refine_ls_goodness_of_fit_ref 1.026
_refine_ls_hydrogen_treatment constr
_refine_ls_matrix_type full
_refine_ls_number_parameters 298
_refine_ls_number_reflns 4390
_refine_ls_number_restraints 0
_refine_ls_restrained_S_all 1.026
_refine_ls_R_factor_all 0.0577
_refine_ls_R_factor_gt 0.0506
_refine_ls_shift/su_max 0.000
_refine_ls_shift/su_mean 0.000
_refine_ls_structure_factor_coef Fsqd
_refine_ls_weighting_details 'calc w=1/[\s^2^(Fo^2^)+(0.0813P)^2^+0.4944P] where P=(Fo^2^+2Fc^2^)/3'
_refine_ls_weighting_scheme calc
_refine_ls_wR_factor_gt 0.1346
_refine_ls_wR_factor_ref 0.1423
_reflns_number_gt 3697
_reflns_number_total 4390
_reflns_threshold_expression >2sigma(I)
_cod_data_source_file d0ob02543g3.cif
_cod_data_source_block benzoxathiin-4-one
_cod_depositor_comments
;
The following automatic conversions were performed:

data item '_exptl_absorpt_correction_type' value 'MULTI-SCAN' was
changed to 'multi-scan' in accordance with the
/home/data/users/saulius/crontab/automatic-downloads/rss-feeds/RSC/lib/dictionaries/cif_core.dic
dictionary named 'cif_core.dic' version 2.4.2 last updated on
2011-04-26.

data item '_refine_ls_hydrogen_treatment' value 'CONSTR' was changed
to 'constr' in accordance with the
/home/data/users/saulius/crontab/automatic-downloads/rss-feeds/RSC/lib/dictionaries/cif_core.dic
dictionary named 'cif_core.dic' version 2.4.2 last updated on
2011-04-26.

data item '_symmetry_cell_setting' value 'MONOCLINIC' was changed to
'monoclinic' in accordance with the
/home/data/users/saulius/crontab/automatic-downloads/rss-feeds/RSC/lib/dictionaries/cif_core.dic
dictionary named 'cif_core.dic' version 2.4.2 last updated on
2011-04-26.

Automatic conversion script
Id: cif_fix_values 7556 2019-12-06 15:28:31Z antanas 

 Adding full bibliography for 7157861--7157862.cif.
;
_cod_original_sg_symbol_H-M P21/n
_cod_database_code 7157862

loop_
_symmetry_equiv_pos_as_xyz
'x, y, z'
'-x+1/2, y+1/2, -z+1/2'
'-x, -y, -z'
'x-1/2, -y-1/2, z-1/2'

loop_
_atom_site_label
_atom_site_type_symbol
_atom_site_fract_x
_atom_site_fract_y
_atom_site_fract_z
_atom_site_U_iso_or_equiv
_atom_site_adp_type
_atom_site_occupancy
_atom_site_symmetry_multiplicity
_atom_site_calc_flag
_atom_site_refinement_flags
_atom_site_disorder_assembly
_atom_site_disorder_group
S1 S 0.67863(5) 0.16450(3) 0.07937(4) 0.06301(18) Uani 1 1 d . . .
O1 O 0.55051(11) 0.27740(8) 0.18142(9) 0.0591(3) Uani 1 1 d . . .
C10 C 0.82464(16) 0.33368(10) 0.27826(12) 0.0474(4) Uani 1 1 d . . .
C7 C 0.67179(17) 0.22818(12) 0.18839(12) 0.0540(4) Uani 1 1 d . . .
C1 C 0.59892(17) 0.32524(12) 0.02268(13) 0.0565(4) Uani 1 1 d . . .
C11 C 0.94818(15) 0.38477(10) 0.28570(11) 0.0465(4) Uani 1 1 d . . .
C9 C 0.78927(16) 0.28775(11) 0.20058(12) 0.0513(4) Uani 1 1 d . . .
H9 H 0.8413 0.2926 0.1491 0.062 Uiso 1 1 calc R . .
C6 C 0.66494(17) 0.25063(12) -0.00034(12) 0.0556(4) Uani 1 1 d . . .
F1 F 1.29577(13) 0.51786(10) 0.32128(10) 0.0942(5) Uani 1 1 d . . .
C17 C 0.74589(16) 0.33541(11) 0.36403(12) 0.0507(4) Uani 1 1 d . . .
C23 C 0.6633(2) 0.16369(12) 0.26838(14) 0.0637(5) Uani 1 1 d . . .
C14 C 1.17928(19) 0.47608(13) 0.30771(14) 0.0629(5) Uani 1 1 d . . .
C12 C 1.04904(18) 0.37081(13) 0.22625(13) 0.0590(4) Uani 1 1 d . . .
H12 H 1.0383 0.3298 0.1783 0.071 Uiso 1 1 calc R . .
F2 F 0.53793(15) 0.33655(11) 0.60407(10) 0.1023(5) Uani 1 1 d . . .
C8 C 0.52990(18) 0.33520(13) 0.11059(14) 0.0610(5) Uani 1 1 d . . .
C13 C 1.16510(19) 0.41636(14) 0.23650(15) 0.0668(5) Uani 1 1 d . . .
H13 H 1.2318 0.4066 0.1960 0.080 Uiso 1 1 calc R . .
C18 C 0.7883(2) 0.28931(13) 0.44496(14) 0.0648(5) Uani 1 1 d . . .
H18 H 0.8654 0.2578 0.4447 0.078 Uiso 1 1 calc R . .
C16 C 0.96728(19) 0.44797(12) 0.35514(13) 0.0597(4) Uani 1 1 d . . .
H16 H 0.9006 0.4598 0.3950 0.072 Uiso 1 1 calc R . .
C15 C 1.0830(2) 0.49364(13) 0.36633(14) 0.0677(5) Uani 1 1 d . . .
H15 H 1.0946 0.5356 0.4132 0.081 Uiso 1 1 calc R . .
C5 C 0.7155(2) 0.24399(16) -0.08923(15) 0.0729(6) Uani 1 1 d . . .
H5 H 0.7602 0.1947 -0.1054 0.088 Uiso 1 1 calc R . .
C20 C 0.6072(2) 0.33670(15) 0.52477(15) 0.0715(6) Uani 1 1 d . . .
C19 C 0.7190(2) 0.28920(16) 0.52562(15) 0.0767(6) Uani 1 1 d . . .
H19 H 0.7477 0.2576 0.5792 0.092 Uiso 1 1 calc R . .
C22 C 0.63222(18) 0.38322(13) 0.36643(14) 0.0605(5) Uani 1 1 d . . .
H22 H 0.6025 0.4150 0.3132 0.073 Uiso 1 1 calc R . .
C2 C 0.5882(2) 0.39165(15) -0.04396(16) 0.0752(6) Uani 1 1 d . . .
H2 H 0.5463 0.4421 -0.0283 0.090 Uiso 1 1 calc R . .
C4 C 0.6994(3) 0.3105(2) -0.15359(16) 0.0857(7) Uani 1 1 d . . .
H4 H 0.7316 0.3050 -0.2136 0.103 Uiso 1 1 calc R . .
O2 O 0.45017(17) 0.39046(11) 0.12106(13) 0.0925(5) Uani 1 1 d . . .
C24 C 0.7681(2) 0.10860(14) 0.28755(17) 0.0781(6) Uani 1 1 d . . .
H24 H 0.8414 0.1125 0.2521 0.094 Uiso 1 1 calc R . .
C21 C 0.5622(2) 0.38405(14) 0.44785(16) 0.0713(6) Uani 1 1 d . . .
H21 H 0.4861 0.4164 0.4498 0.086 Uiso 1 1 calc R . .
C3 C 0.6371(3) 0.38460(18) -0.13073(18) 0.0874(7) Uani 1 1 d . . .
H3 H 0.6284 0.4295 -0.1743 0.105 Uiso 1 1 calc R . .
C28 C 0.5546(2) 0.15802(17) 0.32033(19) 0.0858(7) Uani 1 1 d . . .
H28 H 0.4835 0.1943 0.3072 0.103 Uiso 1 1 calc R . .
C25 C 0.7643(3) 0.04830(18) 0.3587(2) 0.1003(9) Uani 1 1 d . . .
H25 H 0.8344 0.0110 0.3709 0.120 Uiso 1 1 calc R . .
C26 C 0.6568(4) 0.0433(2) 0.4115(2) 0.1167(11) Uani 1 1 d . . .
H26 H 0.6544 0.0032 0.4603 0.140 Uiso 1 1 calc R . .
C27 C 0.5523(3) 0.0978(2) 0.3923(2) 0.1155(11) Uani 1 1 d . . .
H27 H 0.4794 0.0939 0.4281 0.139 Uiso 1 1 calc R . .

loop_
_atom_site_aniso_label
_atom_site_aniso_U_11
_atom_site_aniso_U_22
_atom_site_aniso_U_33
_atom_site_aniso_U_23
_atom_site_aniso_U_13
_atom_site_aniso_U_12
S1 0.0707(3) 0.0514(3) 0.0657(3) -0.00767(19) -0.0039(2) -0.0014(2)
O1 0.0460(6) 0.0689(8) 0.0628(7) -0.0006(6) 0.0070(5) -0.0001(6)
C10 0.0452(8) 0.0470(9) 0.0500(9) 0.0032(7) 0.0026(7) 0.0042(6)
C7 0.0484(9) 0.0574(10) 0.0558(9) -0.0037(7) -0.0005(7) -0.0022(7)
C1 0.0489(9) 0.0603(10) 0.0593(10) -0.0026(8) -0.0024(8) -0.0038(8)
C11 0.0468(8) 0.0469(8) 0.0455(8) 0.0016(6) 0.0010(6) 0.0014(6)
C9 0.0473(9) 0.0563(10) 0.0504(9) -0.0007(7) 0.0035(7) -0.0037(7)
C6 0.0508(9) 0.0589(10) 0.0561(10) -0.0090(8) -0.0037(7) -0.0088(8)
F1 0.0810(9) 0.1127(11) 0.0889(9) -0.0032(8) 0.0064(7) -0.0480(8)
C17 0.0472(9) 0.0538(9) 0.0513(9) -0.0017(7) 0.0043(7) -0.0050(7)
C23 0.0622(11) 0.0630(11) 0.0641(11) 0.0043(8) -0.0073(9) -0.0172(9)
C14 0.0620(11) 0.0670(12) 0.0593(10) 0.0064(9) 0.0002(8) -0.0204(9)
C12 0.0541(10) 0.0655(11) 0.0579(10) -0.0121(8) 0.0079(8) -0.0041(8)
F2 0.0976(10) 0.1350(13) 0.0796(9) -0.0062(8) 0.0448(8) -0.0251(9)
C8 0.0498(10) 0.0646(11) 0.0679(11) -0.0009(9) -0.0008(8) 0.0041(8)
C13 0.0575(11) 0.0792(13) 0.0653(11) -0.0008(10) 0.0158(9) -0.0073(9)
C18 0.0589(11) 0.0749(13) 0.0605(11) 0.0095(9) 0.0049(8) 0.0028(9)
C16 0.0650(11) 0.0617(11) 0.0537(9) -0.0076(8) 0.0133(8) -0.0076(9)
C15 0.0811(13) 0.0654(12) 0.0568(10) -0.0108(9) 0.0059(9) -0.0200(10)
C5 0.0746(13) 0.0819(14) 0.0619(11) -0.0141(10) 0.0023(9) -0.0003(11)
C20 0.0695(13) 0.0864(15) 0.0610(11) -0.0047(10) 0.0208(10) -0.0207(11)
C19 0.0800(14) 0.0913(16) 0.0594(11) 0.0154(10) 0.0089(10) -0.0099(12)
C22 0.0580(10) 0.0658(11) 0.0580(10) -0.0033(8) 0.0048(8) 0.0054(8)
C2 0.0793(14) 0.0679(13) 0.0773(14) 0.0073(10) -0.0023(11) 0.0043(11)
C4 0.0874(16) 0.114(2) 0.0566(12) -0.0003(12) 0.0087(11) -0.0174(15)
O2 0.0821(11) 0.0980(12) 0.0991(12) 0.0055(9) 0.0188(9) 0.0370(10)
C24 0.0792(14) 0.0706(13) 0.0820(14) 0.0116(11) -0.0119(11) -0.0068(11)
C21 0.0574(11) 0.0796(14) 0.0788(13) -0.0149(11) 0.0181(10) 0.0002(10)
C3 0.0954(17) 0.0913(18) 0.0749(15) 0.0168(12) 0.0018(13) -0.0097(14)
C28 0.0741(14) 0.0967(17) 0.0866(15) 0.0227(13) 0.0049(12) -0.0234(12)
C25 0.109(2) 0.0803(16) 0.1074(19) 0.0263(14) -0.0264(16) -0.0179(15)
C26 0.138(3) 0.106(2) 0.103(2) 0.0486(17) -0.0186(19) -0.041(2)
C27 0.104(2) 0.131(3) 0.112(2) 0.043(2) 0.0110(17) -0.039(2)

loop_
_atom_type_symbol
_atom_type_description
_atom_type_scat_dispersion_real
_atom_type_scat_dispersion_imag
_atom_type_scat_source
C C 0.0033 0.0016 'International Tables Vol C Tables 4.2.6.8 and 6.1.1.4'
H H 0.0000 0.0000 'International Tables Vol C Tables 4.2.6.8 and 6.1.1.4'
O O 0.0106 0.0060 'International Tables Vol C Tables 4.2.6.8 and 6.1.1.4'
F F 0.0171 0.0103 'International Tables Vol C Tables 4.2.6.8 and 6.1.1.4'
S S 0.1246 0.1234 'International Tables Vol C Tables 4.2.6.8 and 6.1.1.4'

loop_
_geom_angle_atom_site_label_1
_geom_angle_atom_site_label_2
_geom_angle_atom_site_label_3
_geom_angle
_geom_angle_site_symmetry_1
_geom_angle_site_symmetry_3
_geom_angle_publ_flag
C6 S1 C7 96.43(8) . . ?
C8 O1 C7 119.43(13) . . ?
C9 C10 C11 121.68(15) . . ?
C9 C10 C17 122.52(15) . . ?
C11 C10 C17 115.78(14) . . ?
O1 C7 C23 107.96(14) . . ?
O1 C7 C9 110.39(14) . . ?
C23 C7 C9 114.08(14) . . ?
O1 C7 S1 108.15(11) . . ?
C23 C7 S1 105.47(13) . . ?
C9 C7 S1 110.53(12) . . ?
C6 C1 C2 118.78(18) . . ?
C6 C1 C8 123.38(17) . . ?
C2 C1 C8 117.63(18) . . ?
C12 C11 C16 117.28(15) . . ?
C12 C11 C10 122.35(15) . . ?
C16 C11 C10 120.36(15) . . ?
C10 C9 C7 126.05(15) . . ?
C10 C9 H9 117.0 . . ?
C7 C9 H9 117.0 . . ?
C5 C6 C1 119.15(18) . . ?
C5 C6 S1 120.01(16) . . ?
C1 C6 S1 120.79(14) . . ?
C22 C17 C18 118.36(17) . . ?
C22 C17 C10 121.99(16) . . ?
C18 C17 C10 119.64(16) . . ?
C28 C23 C24 120.0(2) . . ?
C28 C23 C7 121.72(19) . . ?
C24 C23 C7 118.24(19) . . ?
C15 C14 F1 118.99(18) . . ?
C15 C14 C13 122.51(17) . . ?
F1 C14 C13 118.48(18) . . ?
C13 C12 C11 121.67(17) . . ?
C13 C12 H12 119.2 . . ?
C11 C12 H12 119.2 . . ?
O2 C8 O1 117.54(18) . . ?
O2 C8 C1 123.13(19) . . ?
O1 C8 C1 119.23(16) . . ?
C14 C13 C12 118.27(17) . . ?
C14 C13 H13 120.9 . . ?
C12 C13 H13 120.9 . . ?
C19 C18 C17 121.59(19) . . ?
C19 C18 H18 119.2 . . ?
C17 C18 H18 119.2 . . ?
C15 C16 C11 121.56(17) . . ?
C15 C16 H16 119.2 . . ?
C11 C16 H16 119.2 . . ?
C14 C15 C16 118.67(18) . . ?
C14 C15 H15 120.7 . . ?
C16 C15 H15 120.7 . . ?
C4 C5 C6 119.9(2) . . ?
C4 C5 H5 120.1 . . ?
C6 C5 H5 120.1 . . ?
F2 C20 C19 118.4(2) . . ?
F2 C20 C21 118.9(2) . . ?
C19 C20 C21 122.65(18) . . ?
C20 C19 C18 118.1(2) . . ?
C20 C19 H19 120.9 . . ?
C18 C19 H19 120.9 . . ?
C17 C22 C21 120.42(19) . . ?
C17 C22 H22 119.8 . . ?
C21 C22 H22 119.8 . . ?
C3 C2 C1 121.8(2) . . ?
C3 C2 H2 119.1 . . ?
C1 C2 H2 119.1 . . ?
C3 C4 C5 121.2(2) . . ?
C3 C4 H4 119.4 . . ?
C5 C4 H4 119.4 . . ?
C25 C24 C23 120.4(3) . . ?
C25 C24 H24 119.8 . . ?
C23 C24 H24 119.8 . . ?
C20 C21 C22 118.83(19) . . ?
C20 C21 H21 120.6 . . ?
C22 C21 H21 120.6 . . ?
C2 C3 C4 119.1(2) . . ?
C2 C3 H3 120.4 . . ?
C4 C3 H3 120.4 . . ?
C23 C28 C27 119.2(3) . . ?
C23 C28 H28 120.4 . . ?
C27 C28 H28 120.4 . . ?
C26 C25 C24 119.7(3) . . ?
C26 C25 H25 120.1 . . ?
C24 C25 H25 120.1 . . ?
C25 C26 C27 120.0(3) . . ?
C25 C26 H26 120.0 . . ?
C27 C26 H26 120.0 . . ?
C26 C27 C28 120.7(3) . . ?
C26 C27 H27 119.6 . . ?
C28 C27 H27 119.6 . . ?

loop_
_geom_bond_atom_site_label_1
_geom_bond_atom_site_label_2
_geom_bond_distance
_geom_bond_site_symmetry_2
_geom_bond_publ_flag
S1 C6 1.749(2) . ?
S1 C7 1.8305(18) . ?
O1 C8 1.348(2) . ?
O1 C7 1.457(2) . ?
C10 C9 1.334(2) . ?
C10 C11 1.492(2) . ?
C10 C17 1.495(2) . ?
C7 C23 1.515(3) . ?
C7 C9 1.520(2) . ?
C1 C6 1.395(3) . ?
C1 C2 1.395(3) . ?
C1 C8 1.472(3) . ?
C11 C12 1.388(2) . ?
C11 C16 1.391(2) . ?
C9 H9 0.9300 . ?
C6 C5 1.387(3) . ?
F1 C14 1.360(2) . ?
C17 C22 1.384(3) . ?
C17 C18 1.389(3) . ?
C23 C28 1.374(3) . ?
C23 C24 1.386(3) . ?
C14 C15 1.354(3) . ?
C14 C13 1.367(3) . ?
C12 C13 1.383(3) . ?
C12 H12 0.9300 . ?
F2 C20 1.360(2) . ?
C8 O2 1.203(2) . ?
C13 H13 0.9300 . ?
C18 C19 1.377(3) . ?
C18 H18 0.9300 . ?
C16 C15 1.382(3) . ?
C16 H16 0.9300 . ?
C15 H15 0.9300 . ?
C5 C4 1.379(4) . ?
C5 H5 0.9300 . ?
C20 C19 1.362(3) . ?
C20 C21 1.362(3) . ?
C19 H19 0.9300 . ?
C22 C21 1.390(3) . ?
C22 H22 0.9300 . ?
C2 C3 1.353(3) . ?
C2 H2 0.9300 . ?
C4 C3 1.369(4) . ?
C4 H4 0.9300 . ?
C24 C25 1.375(3) . ?
C24 H24 0.9300 . ?
C21 H21 0.9300 . ?
C3 H3 0.9300 . ?
C28 C27 1.382(4) . ?
C28 H28 0.9300 . ?
C25 C26 1.370(5) . ?
C25 H25 0.9300 . ?
C26 C27 1.378(5) . ?
C26 H26 0.9300 . ?
C27 H27 0.9300 . ?
